data_2215354
loop_
_publ_author_name
'Du, Jun-Min'
'Li, Qiang'
'Li, Wei'
'Lin, Hong-Mei'
'Guo, Guo-Cong'

_publ_section_title
;
 Hexaaquacobalt(II) 4-hydroxybenzenesulfonate dihydrate
;
_journal_coeditor_code BH2133
_journal_issue 10
_journal_name_full 'Acta Crystallographica Section E'
_journal_page_first m2597
_journal_page_last m2597
_journal_paper_doi 10.1107/S1600536807045904
_journal_volume 63
_journal_year 2007
_chemical_formula_iupac '[Co (H2 O)6] (C6 H6 O4 S)2, 2H2 O'
_chemical_formula_moiety 'Co H12 O6 2+, 2(C6 H5 O4 S -), 2H2 O'
_chemical_formula_sum 'C12 H26 Co O16 S2'
_chemical_formula_weight 549.38
_chemical_name_systematic
;
Hexaaquacobalt(II) 4-hydroxybenzenesulfonate dihydrate
;
_space_group_IT_number 14
_symmetry_cell_setting monoclinic
_symmetry_space_group_name_Hall '-P 2ybc'
_symmetry_space_group_name_H-M 'P 1 21/c 1'
_atom_sites_solution_hydrogens geom
_atom_sites_solution_primary direct
_atom_sites_solution_secondary difmap
_audit_creation_method SHELXL-97
_cell_angle_alpha 90.00
_cell_angle_beta 94.8370(10)
_cell_angle_gamma 90.00
_cell_formula_units_Z 2
_cell_length_a 5.843(2)
_cell_length_b 7.224(3)
_cell_length_c 25.459(9)
_cell_measurement_reflns_used 5365
_cell_measurement_temperature 293(2)
_cell_measurement_theta_max 27.4835
_cell_measurement_theta_min 2.2729
_cell_volume 1070.8(7)
_computing_cell_refinement 'CrystalClear (Rigaku, 2002)'
_computing_data_collection 'CrystalClear (Rigaku, 2002)'
_computing_data_reduction 'CrystalClear (Rigaku, 2002)'
_computing_molecular_graphics 'SHELXTL (Siemens, 1994)'
_computing_publication_material 'SHELXTL (Siemens, 1994)'
_computing_structure_refinement 'SHELXTL (Siemens, 1994)'
_computing_structure_solution 'SHELXTL (Siemens, 1994)'
_diffrn_ambient_temperature 293(2)
_diffrn_measured_fraction_theta_full 0.988
_diffrn_measured_fraction_theta_max 0.988
_diffrn_measurement_device_type 'Rigaku Mercury CCD'
_diffrn_measurement_method \w
_diffrn_radiation_monochromator graphite
_diffrn_radiation_source 'rotating anode generator'
_diffrn_radiation_type MoK\a
_diffrn_radiation_wavelength 0.71073
_diffrn_reflns_av_R_equivalents 0.0305
_diffrn_reflns_av_sigmaI/netI 0.0486
_diffrn_reflns_limit_h_max 7
_diffrn_reflns_limit_h_min -7
_diffrn_reflns_limit_k_max 9
_diffrn_reflns_limit_k_min -7
_diffrn_reflns_limit_l_max 32
_diffrn_reflns_limit_l_min -32
_diffrn_reflns_number 7850
_diffrn_reflns_theta_full 27.48
_diffrn_reflns_theta_max 27.48
_diffrn_reflns_theta_min 2.93
_diffrn_standards_decay_% 0
_diffrn_standards_interval_count 0
_diffrn_standards_interval_time 0
_diffrn_standards_number 0
_exptl_absorpt_coefficient_mu 1.074
_exptl_absorpt_correction_T_max 0.8139
_exptl_absorpt_correction_T_min 0.6733
_exptl_absorpt_correction_type multi-scan
_exptl_absorpt_process_details '(CrystalClear; Rigaku, 2002)'
_exptl_crystal_colour red
_exptl_crystal_density_diffrn 1.704
_exptl_crystal_density_method 'not measured'
_exptl_crystal_description prism
_exptl_crystal_F_000 570
_exptl_crystal_size_max 0.40
_exptl_crystal_size_mid 0.30
_exptl_crystal_size_min 0.20
_refine_diff_density_max 0.750
_refine_diff_density_min -0.571
_refine_ls_extinction_method none
_refine_ls_goodness_of_fit_ref 1.025
_refine_ls_hydrogen_treatment mixed
_refine_ls_matrix_type full
_refine_ls_number_parameters 199
_refine_ls_number_reflns 2427
_refine_ls_number_restraints 18
_refine_ls_restrained_S_all 1.024
_refine_ls_R_factor_all 0.0412
_refine_ls_R_factor_gt 0.0338
_refine_ls_shift/su_max 0.009
_refine_ls_shift/su_mean 0.000
_refine_ls_structure_factor_coef Fsqd
_refine_ls_weighting_details 'calc w=1/[\s^2^(Fo^2^)+(0.0458P)^2^+0.0596P] where P=(Fo^2^+2Fc^2^)/3'
_refine_ls_weighting_scheme calc
_refine_ls_wR_factor_gt 0.0852
_refine_ls_wR_factor_ref 0.0902
_reflns_number_gt 2051
_reflns_number_total 2427
_reflns_threshold_expression I>2\s(I)
_cod_data_source_file bh2133.cif
_cod_data_source_block I
_cod_original_sg_symbol_H-M 'P 21/c'
_cod_database_code 2215354
_cod_database_fobs_code 2215354

loop_
_symmetry_equiv_pos_as_xyz
'x, y, z'
'-x, y+1/2, -z+1/2'
'-x, -y, -z'
'x, -y-1/2, z-1/2'

loop_
_atom_site_type_symbol
_atom_site_label
_atom_site_fract_x
_atom_site_fract_y
_atom_site_fract_z
_atom_site_U_iso_or_equiv
_atom_site_adp_type
_atom_site_calc_flag
_atom_site_refinement_flags
_atom_site_occupancy
_atom_site_disorder_assembly
_atom_site_disorder_group
Co Co1 0.0000 1.0000 1.0000 0.01164(3) Uani d S 1 . .
O O1W -0.14944(9) 0.91860(7) 0.926835(19) 0.03708(16) Uani d D 1 A .
H H1WA -0.1214(11) 0.8278(5) 0.90746(18) 0.056 Uiso d D 1 . .
H H1WB -0.2298(8) 0.9937(5) 0.9076(2) 0.056 Uiso d D 1 . .
O O2WA 0.03598(15) 1.26230(12) 0.96743(3) 0.0185(2) Uani d PD 0.50 A 1
H H2WA 0.0732(10) 1.2458(13) 0.93638(13) 0.028 Uiso d PD 0.50 B 1
H H2WB -0.0793(6) 1.3331(7) 0.9643(4) 0.028 Uiso d PD 0.50 C 1
O O2WB 0.16007(14) 1.23240(13) 0.97331(3) 0.0186(2) Uani d PD 0.50 A 2
H H2WC 0.2844(6) 1.2132(14) 0.99136(19) 0.028 Uiso d PD 0.50 D 2
H H2WD 0.1907(13) 1.2767(10) 0.94403(13) 0.028 Uiso d PD 0.50 E 2
O O3WA 0.29704(14) 0.84098(11) 0.99253(3) 0.0149(2) Uani d PD 0.50 A 1
H H3WA 0.4229(6) 0.8969(7) 0.9974(4) 0.022 Uiso d PD 0.50 F 1
H H3WB 0.3033(15) 0.7408(5) 1.0096(2) 0.022 Uiso d PD 0.50 G 1
O O3WB 0.31335(15) 0.92872(14) 0.97466(4) 0.0284(3) Uani d PD 0.50 A 2
H H3WC 0.3241(16) 0.8382(5) 0.95388(19) 0.043 Uiso d PD 0.50 H 2
H H3WD 0.4383(6) 0.9879(7) 0.9752(5) 0.043 Uiso d PD 0.50 I 2
S S1 0.19699(3) 0.55915(2) 0.865589(6) 0.01538(4) Uani d . 1 . .
O O1 -0.04225(7) 0.60173(6) 0.873004(17) 0.01916(12) Uani d . 1 . .
O O2 0.36032(8) 0.67549(6) 0.897272(17) 0.02085(12) Uani d . 1 . .
O O3 0.24658(8) 0.36089(6) 0.873832(16) 0.02103(12) Uani d . 1 . .
O O4 0.35295(8) 0.67622(7) 0.642301(17) 0.02172(12) Uani d . 1 . .
H H4 0.4713(12) 0.7379(11) 0.6375(3) 0.033 Uiso d . 1 . .
C C1 0.23829(10) 0.60609(8) 0.79905(2) 0.01407(15) Uani d . 1 . .
C C2 0.07181(11) 0.55567(9) 0.75978(2) 0.01730(16) Uani d . 1 . .
H H2A -0.0662 0.5051 0.7686 0.021 Uiso calc R 1 . .
C C3 0.11117(11) 0.58080(9) 0.70694(2) 0.01842(17) Uani d . 1 . .
H H3A -0.0005 0.5486 0.6803 0.022 Uiso calc R 1 . .
C C4 0.32027(11) 0.65489(8) 0.69470(2) 0.01541(15) Uani d . 1 . .
C C5 0.48649(11) 0.70370(9) 0.73403(2) 0.01702(16) Uani d . 1 . .
H H5A 0.6251 0.7532 0.7252 0.020 Uiso calc R 1 . .
C C6 0.44820(11) 0.67946(8) 0.78660(2) 0.01726(16) Uani d . 1 . .
H H6A 0.5604 0.7115 0.8131 0.021 Uiso calc R 1 . .
O O4W -0.30549(11) 1.49300(7) 0.96527(3) 0.0577(2) Uani d D 1 . .
H H4WA -0.2574(11) 1.5769(6) 0.98621(17) 0.087 Uiso d D 1 . .
H H4WB -0.4113(7) 1.5371(9) 0.94433(18) 0.087 Uiso d D 1 . .

loop_
_atom_site_aniso_label
_atom_site_aniso_U_11
_atom_site_aniso_U_22
_atom_site_aniso_U_33
_atom_site_aniso_U_12
_atom_site_aniso_U_13
_atom_site_aniso_U_23
Co1 0.01328(5) 0.01141(5) 0.01034(5) 0.00068(4) 0.00169(4) 0.00001(4)
O1W 0.0524(3) 0.0345(3) 0.0210(2) 0.0267(2) -0.0169(2) -0.0160(2)
O2WA 0.0286(4) 0.0132(4) 0.0146(4) 0.0043(4) 0.0066(3) 0.0016(3)
O2WB 0.0186(4) 0.0219(4) 0.0154(4) -0.0024(4) 0.0016(3) 0.0043(4)
O3WA 0.0150(4) 0.0159(4) 0.0139(4) 0.0008(3) 0.0016(3) -0.0006(3)
O3WB 0.0135(4) 0.0342(5) 0.0379(5) -0.0018(4) 0.0050(4) -0.0190(5)
S1 0.02079(7) 0.01546(7) 0.01016(6) 0.00447(6) 0.00284(6) -0.00033(6)
O1 0.0213(2) 0.0205(2) 0.01664(19) 0.00334(19) 0.00750(17) -0.00017(18)
O2 0.0234(2) 0.0258(2) 0.01320(19) 0.0017(2) 0.00036(18) -0.00523(18)
O3 0.0315(2) 0.0187(2) 0.01380(19) 0.0059(2) 0.00675(18) 0.00249(18)
O4 0.0250(2) 0.0289(2) 0.01156(19) -0.0076(2) 0.00335(18) 0.00095(18)
C1 0.0184(3) 0.0134(3) 0.0106(2) 0.0033(2) 0.0022(2) -0.0001(2)
C2 0.0147(3) 0.0210(3) 0.0165(3) 0.0015(3) 0.0033(2) 0.0027(2)
C3 0.0163(3) 0.0252(3) 0.0133(3) -0.0005(3) -0.0015(2) 0.0009(3)
C4 0.0209(3) 0.0144(3) 0.0114(2) 0.0020(3) 0.0041(2) 0.0006(2)
C5 0.0171(3) 0.0155(3) 0.0186(3) -0.0037(3) 0.0025(2) 0.0023(2)
C6 0.0213(3) 0.0135(3) 0.0164(3) -0.0029(3) -0.0022(3) -0.0006(2)
O4W 0.0375(3) 0.0214(3) 0.1061(5) -0.0087(2) -0.0417(3) 0.0174(3)

loop_
_atom_type_symbol
_atom_type_description
_atom_type_scat_dispersion_real
_atom_type_scat_dispersion_imag
_atom_type_scat_source
C C 0.0033 0.0016 'International Tables Vol C Tables 4.2.6.8 and 6.1.1.4'
H H 0.0000 0.0000 'International Tables Vol C Tables 4.2.6.8 and 6.1.1.4'
O O 0.0106 0.0060 'International Tables Vol C Tables 4.2.6.8 and 6.1.1.4'
S S 0.1246 0.1234 'International Tables Vol C Tables 4.2.6.8 and 6.1.1.4'
Co Co 0.3494 0.9721 'International Tables Vol C Tables 4.2.6.8 and 6.1.1.4'

loop_
_geom_angle_atom_site_label_1
_geom_angle_atom_site_label_2
_geom_angle_atom_site_label_3
_geom_angle_site_symmetry_1
_geom_angle_site_symmetry_3
_geom_angle
O3WB Co1 O3WB . 3_577 180.0000(10)
O3WB Co1 O2WB . . 70.15(4)
O3WB Co1 O2WB 3_577 . 109.85(4)
O3WB Co1 O2WB . 3_577 109.85(4)
O3WB Co1 O2WB 3_577 3_577 70.15(4)
O2WB Co1 O2WB . 3_577 180.0
O3WB Co1 O1W . . 88.04(4)
O3WB Co1 O1W 3_577 . 91.96(4)
O2WB Co1 O1W . . 95.91(3)
O2WB Co1 O1W 3_577 . 84.09(3)
O3WB Co1 O1W . 3_577 91.96(4)
O3WB Co1 O1W 3_577 3_577 88.04(4)
O2WB Co1 O1W . 3_577 84.09(3)
O2WB Co1 O1W 3_577 3_577 95.91(3)
O1W Co1 O1W . 3_577 180.0
O3WB Co1 O2WA . . 88.88(4)
O3WB Co1 O2WA 3_577 . 91.12(4)
O2WB Co1 O2WA . . 21.07(3)
O2WB Co1 O2WA 3_577 . 158.93(3)
O1W Co1 O2WA . . 87.10(3)
O1W Co1 O2WA 3_577 . 92.90(3)
O3WB Co1 O2WA . 3_577 91.12(4)
O3WB Co1 O2WA 3_577 3_577 88.88(4)
O2WB Co1 O2WA . 3_577 158.93(3)
O2WB Co1 O2WA 3_577 3_577 21.07(3)
O1W Co1 O2WA . 3_577 92.90(3)
O1W Co1 O2WA 3_577 3_577 87.10(3)
O2WA Co1 O2WA . 3_577 180.0000(10)
O3WB Co1 O3WA . . 21.88(4)
O3WB Co1 O3WA 3_577 . 158.12(4)
O2WB Co1 O3WA . . 90.81(4)
O2WB Co1 O3WA 3_577 . 89.19(4)
O1W Co1 O3WA . . 92.99(3)
O1W Co1 O3WA 3_577 . 87.01(3)
O2WA Co1 O3WA . . 110.40(4)
O2WA Co1 O3WA 3_577 . 69.60(4)
O3WB Co1 O3WA . 3_577 158.12(4)
O3WB Co1 O3WA 3_577 3_577 21.88(4)
O2WB Co1 O3WA . 3_577 89.19(4)
O2WB Co1 O3WA 3_577 3_577 90.81(4)
O1W Co1 O3WA . 3_577 87.01(3)
O1W Co1 O3WA 3_577 3_577 92.99(3)
O2WA Co1 O3WA . 3_577 69.60(4)
O2WA Co1 O3WA 3_577 3_577 110.40(4)
O3WA Co1 O3WA . 3_577 180.00(4)
Co1 O1W H1WA . . 131.0(4)
Co1 O1W H1WB . . 120.6(3)
H1WA O1W H1WB . . 106.6(5)
Co1 O2WA H2WA . . 106.6(6)
Co1 O2WA H2WB . . 118.8(4)
H2WA O2WA H2WB . . 105.2(7)
Co1 O2WB H2WC . . 94.6(6)
Co1 O2WB H2WD . . 137.3(5)
H2WC O2WB H2WD . . 108.0(7)
Co1 O3WA H3WA . . 116.3(4)
Co1 O3WA H3WB . . 115.0(6)
H3WA O3WA H3WB . . 109.7(8)
Co1 O3WB H3WC . . 120.3(7)
Co1 O3WB H3WD . . 131.2(5)
H3WC O3WB H3WD . . 107.0(9)
O1 S1 O2 . . 113.29(3)
O1 S1 O3 . . 111.45(3)
O2 S1 O3 . . 111.65(3)
O1 S1 C1 . . 107.09(3)
O2 S1 C1 . . 106.47(3)
O3 S1 C1 . . 106.41(3)
C4 O4 H4 . . 112.6(5)
C2 C1 C6 . . 120.88(6)
C2 C1 S1 . . 119.90(5)
C6 C1 S1 . . 118.99(4)
C1 C2 C3 . . 119.96(6)
C1 C2 H2A . . 120.0
C3 C2 H2A . . 120.0
C4 C3 C2 . . 118.98(6)
C4 C3 H3A . . 120.5
C2 C3 H3A . . 120.5
O4 C4 C5 . . 121.96(6)
O4 C4 C3 . . 117.21(5)
C5 C4 C3 . . 120.83(6)
C4 C5 C6 . . 120.46(6)
C4 C5 H5A . . 119.8
C6 C5 H5A . . 119.8
C5 C6 C1 . . 118.89(5)
C5 C6 H6A . . 120.6
C1 C6 H6A . . 120.6
H4WA O4W H4WB . . 108.5(6)

loop_
_geom_bond_atom_site_label_1
_geom_bond_atom_site_label_2
_geom_bond_site_symmetry_2
_geom_bond_distance
Co1 O3WB . 2.0574(11)
Co1 O3WB 3_577 2.0574(11)
Co1 O2WB . 2.0645(11)
Co1 O2WB 3_577 2.0645(11)
Co1 O1W . 2.0745(8)
Co1 O1W 3_577 2.0745(8)
Co1 O2WA . 2.0861(11)
Co1 O2WA 3_577 2.0861(11)
Co1 O3WA . 2.1032(10)
Co1 O3WA 3_577 2.1032(10)
O1W H1WA . 0.845(4)
O1W H1WB . 0.846(4)
O2WA H2WA . 0.846(4)
O2WA H2WB . 0.844(4)
O2WB H2WC . 0.838(4)
O2WB H2WD . 0.844(4)
O3WA H3WA . 0.839(4)
O3WA H3WB . 0.843(4)
O3WB H3WC . 0.847(4)
O3WB H3WD . 0.845(4)
S1 O1 . 1.4591(7)
S1 O2 . 1.4621(6)
S1 O3 . 1.4728(8)
S1 C1 . 1.7640(8)
O4 C4 . 1.3721(9)
O4 H4 . 0.840(8)
C1 C2 . 1.3836(9)
C1 C6 . 1.3969(10)
C2 C3 . 1.3956(10)
C2 H2A . 0.9300
C3 C4 . 1.3931(10)
C3 H3A . 0.9300
C4 C5 . 1.3806(9)
C5 C6 . 1.3868(10)
C5 H5A . 0.9300
C6 H6A . 0.9300
O4W H4WA . 0.840(4)
O4W H4WB . 0.844(4)

loop_
_geom_hbond_atom_site_label_D
_geom_hbond_atom_site_label_H
_geom_hbond_atom_site_label_A
_geom_hbond_site_symmetry_A
_geom_hbond_distance_DH
_geom_hbond_distance_HA
_geom_hbond_distance_DA
_geom_hbond_angle_DHA
_geom_hbond_publ_flag
O1W H1WA O1 . 0.845(4) 1.928(4) 2.7667(11) 171.4(4) yes
O1W H1WB O4 2_556 0.846(4) 1.927(4) 2.7609(9) 168.0(5) yes
O2WA H2WA O3 1_565 0.846(4) 2.127(6) 2.8625(12) 145.2(8) yes
O2WA H2WB O4W . 0.844(4) 1.757(4) 2.5967(12) 172.7(8) yes
O3WA H3WB O4W 3_577 0.843(4) 1.806(4) 2.6398(14) 169.6(5) yes
O3WB H3WC O2 . 0.847(4) 1.886(5) 2.7193(13) 167.9(5) yes
O4 H4 O3 2_656 0.840(8) 1.916(7) 2.7543(10) 175.6(8) yes
O4W H4WA O2WB 3_587 0.840(4) 1.785(4) 2.6227(13) 175.6(4) yes
O4W H4WA O2WA 3_587 0.840(4) 2.040(5) 2.8436(12) 160.1(6) yes
O4W H4WB O2 1_465 0.844(4) 1.986(5) 2.8244(10) 171.9(6) yes
O2WB H2WD O3 1_565 0.844(4) 1.941(4) 2.7833(13) 175.1(6) yes
O3WB H3WD O3WB 3_677 0.845(4) 1.945(8) 2.6474(19) 139.8(11) yes

loop_
_geom_torsion_atom_site_label_1
_geom_torsion_atom_site_label_2
_geom_torsion_atom_site_label_3
_geom_torsion_atom_site_label_4
_geom_torsion
O1 S1 C1 C2 -41.52(6)
O2 S1 C1 C2 -163.00(5)
O3 S1 C1 C2 77.78(6)
O1 S1 C1 C6 143.96(5)
O2 S1 C1 C6 22.48(6)
O3 S1 C1 C6 -96.74(6)
C6 C1 C2 C3 -1.07(10)
S1 C1 C2 C3 -175.48(5)
C1 C2 C3 C4 0.72(10)
C2 C3 C4 O4 179.56(6)
C2 C3 C4 C5 -0.24(10)
O4 C4 C5 C6 -179.69(6)
C3 C4 C5 C6 0.10(10)
C4 C5 C6 C1 -0.42(9)
C2 C1 C6 C5 0.91(9)
S1 C1 C6 C5 175.37(5)
